data_4135240
loop_
_publ_author_name
'B\"orjesson, Marino'
'Janssen-M\"uller, Daniel'
'Sahoo, Basudev'
'Duan, Yaya'
'Wang, Xueqiang'
'Martin, Ruben'

_publ_section_title
;
 Remote sp<sup>2</sup> C-H Carboxylation via Catalytic 1,4-Ni Migration
 with CO<sub>2</sub>.
;
_journal_issue 38
_journal_name_full 'Journal of the American Chemical Society'
_journal_page_first 16234
_journal_page_last 16239
_journal_paper_doi 10.1021/jacs.0c08810
_journal_volume 142
_journal_year 2020
_chemical_formula_sum 'C50 H40 Br4 Cl4 F12 N8 Ni2'
_chemical_formula_weight 1559.76
_space_group_IT_number 60
_space_group_name_Hall '-P 2n 2ab'
_space_group_name_H-M_alt 'P b c n'
_symmetry_cell_setting orthorhombic
_symmetry_space_group_name_H-M 'P b c n'
_atom_sites_solution_hydrogens geom
_audit_creation_method SHELXL-2018/3
_cell_angle_alpha 90
_cell_angle_beta 90
_cell_angle_gamma 90
_cell_formula_units_Z 2
_cell_length_a 13.8725(9)
_cell_length_b 12.4952(7)
_cell_length_c 15.8443(9)
_cell_measurement_reflns_used 8294
_cell_measurement_temperature 100(2)
_cell_measurement_theta_max 28.67
_cell_measurement_theta_min 2.54
_cell_volume 2746.4(3)
_computing_cell_refinement 'Bruker APEX2 v2014.9-0'
_computing_data_collection 'Bruker APEX2 v2014.9-0'
_computing_data_reduction 'Bruker SAINT V7.60A'
_computing_molecular_graphics 'SHELXL-2018 (Sheldrick, 2018)'
_computing_publication_material 'SHELXL-2018 (Sheldrick, 2018)'
_computing_structure_refinement 'SHELXL-2018 (Sheldrick, 2018)'
_computing_structure_solution Sir2011
_diffrn_ambient_temperature 100(2)
_diffrn_detector_area_resol_mean 512
_diffrn_detector_type '4K CCD area detector APEX II'
_diffrn_measured_fraction_theta_full 0.984
_diffrn_measured_fraction_theta_max 0.962
_diffrn_measurement_device_type 'APEX DUO Kappa 4-axis goniometer'
_diffrn_measurement_method
;
 Fullsphere data collection, phi and omega scans
;
_diffrn_measurement_specimen_support 'magnetic support with MicroMount'
_diffrn_radiation_monochromator 'Quazar MX Multilayer Optics'
_diffrn_radiation_type MoK\a
_diffrn_radiation_wavelength 0.71073
_diffrn_reflns_av_R_equivalents 0.0498
_diffrn_reflns_av_unetI/netI 0.0394
_diffrn_reflns_Laue_measured_fraction_full 0.984
_diffrn_reflns_Laue_measured_fraction_max 0.962
_diffrn_reflns_limit_h_max 18
_diffrn_reflns_limit_h_min -17
_diffrn_reflns_limit_k_max 16
_diffrn_reflns_limit_k_min -13
_diffrn_reflns_limit_l_max 14
_diffrn_reflns_limit_l_min -21
_diffrn_reflns_number 19125
_diffrn_reflns_point_group_measured_fraction_full 0.984
_diffrn_reflns_point_group_measured_fraction_max 0.962
_diffrn_reflns_theta_full 25.242
_diffrn_reflns_theta_max 28.887
_diffrn_reflns_theta_min 2.194
_diffrn_source 'Microfocus source E025 IuS'
_diffrn_source_current 0.6
_diffrn_source_power 50
_diffrn_source_size '0.2 mm x 0.2 mm fine focus'
_diffrn_source_type 'Bruker APEX DUO'
_exptl_absorpt_coefficient_mu 3.876
_exptl_absorpt_correction_T_max 0.830
_exptl_absorpt_correction_T_min 0.638
_exptl_absorpt_correction_type multi-scan
_exptl_absorpt_process_details
; 
 SADABS Version 2008/1 Bruker-Nonius
 Blessing, Acta Cryst. (1995) A51 33-38
;
_exptl_crystal_colour green
_exptl_crystal_density_diffrn 1.886
_exptl_crystal_description plate
_exptl_crystal_F_000 1536
_exptl_crystal_size_max 0.30
_exptl_crystal_size_mid 0.20
_exptl_crystal_size_min 0.05
_refine_diff_density_max 0.906
_refine_diff_density_min -0.915
_refine_diff_density_rms 0.140
_refine_ls_extinction_method none
_refine_ls_goodness_of_fit_ref 1.203
_refine_ls_hydrogen_treatment constr
_refine_ls_matrix_type full
_refine_ls_number_parameters 183
_refine_ls_number_reflns 3484
_refine_ls_number_restraints 0
_refine_ls_restrained_S_all 1.203
_refine_ls_R_factor_all 0.0686
_refine_ls_R_factor_gt 0.0626
_refine_ls_shift/su_max 0.000
_refine_ls_shift/su_mean 0.000
_refine_ls_structure_factor_coef Fsqd
_refine_ls_weighting_details 'w=1/[\s^2^(Fo^2^)+(0.0363P)^2^+24.0919P] where P=(Fo^2^+2Fc^2^)/3'
_refine_ls_weighting_scheme calc
_refine_ls_wR_factor_gt 0.1515
_refine_ls_wR_factor_ref 0.1538
_reflns_Friedel_coverage 0.000
_reflns_number_gt 3117
_reflns_number_total 3484
_reflns_threshold_expression 'I > 2\s(I)'
_cod_data_source_file ja0c08810_si_006.cif
_cod_data_source_block mo_mb2-b
_cod_depositor_comments
;
The following automatic conversions were performed:

data item '_exptl_absorpt_correction_type' value 'Multi-scan' was
changed to 'multi-scan' in accordance with the
/home/data/users/saulius/crontab/automatic-downloads/rss-feeds/ACS/lib/dictionaries/cif_core.dic
dictionary named 'cif_core.dic' version 2.4.2 last updated on
2011-04-26.

data item '_symmetry_cell_setting' value 'Orthorhombic' was changed
to 'orthorhombic' in accordance with the
/home/data/users/saulius/crontab/automatic-downloads/rss-feeds/ACS/lib/dictionaries/cif_core.dic
dictionary named 'cif_core.dic' version 2.4.2 last updated on
2011-04-26.

Automatic conversion script
Id: cif_fix_values 7556 2019-12-06 15:28:31Z antanas 

 Adding full bibliography for 4135236--4135241.cif.
;
_cod_original_sg_symbol_H-M Pbcn
_cod_database_code 4135240
_shelx_shelxl_version_number 2018/3
_shelx_space_group_comment
;
The symmetry employed for this shelxl refinement is uniquely defined
by the following loop, which should always be used as a source of
symmetry information in preference to the above space-group names.
They are only intended as comments.
;
_shelx_estimated_absorpt_t_min 0.389
_shelx_estimated_absorpt_t_max 0.830

loop_
_space_group_symop_operation_xyz
'x, y, z'
'-x+1/2, -y+1/2, z+1/2'
'-x, y, -z+1/2'
'x+1/2, -y+1/2, -z'
'-x, -y, -z'
'x-1/2, y-1/2, -z-1/2'
'x, -y, z-1/2'
'-x-1/2, y-1/2, z'

loop_
_atom_site_label
_atom_site_type_symbol
_atom_site_fract_x
_atom_site_fract_y
_atom_site_fract_z
_atom_site_U_iso_or_equiv
_atom_site_adp_type
_atom_site_occupancy
_atom_site_site_symmetry_order
_atom_site_calc_flag
_atom_site_refinement_flags_posn
_atom_site_refinement_flags_adp
_atom_site_refinement_flags_occupancy
_atom_site_disorder_assembly
_atom_site_disorder_group
Ni1 Ni 0.500000 0.43046(7) 0.750000 0.0200(2) Uani 1 2 d S T P . .
Br1 Br 0.40412(5) 0.29638(4) 0.84277(3) 0.02431(17) Uani 1 1 d . . . . .
C1 C 0.6276(5) 0.6263(5) 0.6785(3) 0.0255(12) Uani 1 1 d . . . . .
C2 C 0.6339(5) 0.7244(5) 0.6354(4) 0.0316(14) Uani 1 1 d . . . . .
H2 H 0.687120 0.770852 0.644338 0.038 Uiso 1 1 calc R U . . .
C3 C 0.5608(6) 0.7522(5) 0.5796(3) 0.0312(14) Uani 1 1 d . . . . .
C4 C 0.4868(5) 0.6822(4) 0.5640(3) 0.0284(13) Uani 1 1 d . . . . .
H4 H 0.439052 0.698168 0.522904 0.034 Uiso 1 1 calc R U . . .
C5 C 0.4832(4) 0.5864(4) 0.6103(3) 0.0227(12) Uani 1 1 d . . . . .
C6 C 0.4067(4) 0.5073(4) 0.5957(3) 0.0236(12) Uani 1 1 d . . . . .
C7 C 0.3450(5) 0.5110(5) 0.5266(3) 0.0273(13) Uani 1 1 d . . . . .
H7 H 0.351180 0.566227 0.485698 0.033 Uiso 1 1 calc R U . . .
C8 C 0.2745(5) 0.4333(5) 0.5179(3) 0.0315(14) Uani 1 1 d . . . . .
H8 H 0.231409 0.434769 0.471338 0.038 Uiso 1 1 calc R U . . .
C9 C 0.2678(5) 0.3536(5) 0.5782(3) 0.0291(13) Uani 1 1 d . . . . .
H9 H 0.219652 0.299845 0.573937 0.035 Uiso 1 1 calc R U . . .
C10 C 0.3319(5) 0.3533(5) 0.6445(3) 0.0252(12) Uani 1 1 d . . . . .
H10 H 0.328156 0.297359 0.684961 0.030 Uiso 1 1 calc R U . . .
C11 C 0.7089(5) 0.5921(5) 0.7328(4) 0.0328(14) Uani 1 1 d . . . . .
H11A H 0.696538 0.614155 0.791168 0.049 Uiso 1 1 calc R U . . .
H11B H 0.768638 0.625378 0.712819 0.049 Uiso 1 1 calc R U . . .
H11C H 0.715319 0.514009 0.730390 0.049 Uiso 1 1 calc R U . . .
C12 C 0.5661(6) 0.8576(5) 0.5339(4) 0.0387(17) Uani 1 1 d . . . . .
F1 F 0.6028(3) 0.9349(3) 0.5826(2) 0.0405(10) Uani 1 1 d . . . . .
F2 F 0.4798(4) 0.8894(3) 0.5065(3) 0.0556(14) Uani 1 1 d . . . . .
F3 F 0.6240(5) 0.8520(3) 0.4653(2) 0.0612(16) Uani 1 1 d . . . . .
N1 N 0.3997(4) 0.4292(4) 0.6541(3) 0.0211(9) Uani 1 1 d . . . . .
N2 N 0.5503(4) 0.5613(4) 0.6690(3) 0.0227(10) Uani 1 1 d . . . . .
C1S C 0.500000 1.0297(7) 0.750000 0.037(2) Uani 1 2 d S T P . .
H1S1 H 0.470532 1.076253 0.793493 0.045 Uiso 0.5 1 calc R U P . .
H1S2 H 0.529468 1.076251 0.706506 0.045 Uiso 0.5 1 calc R U P . .
Cl1S Cl 0.40971(14) 0.94927(17) 0.70310(12) 0.0473(5) Uani 1 1 d . . . . .

loop_
_atom_site_aniso_label
_atom_site_aniso_U_11
_atom_site_aniso_U_22
_atom_site_aniso_U_33
_atom_site_aniso_U_23
_atom_site_aniso_U_13
_atom_site_aniso_U_12
Ni1 0.0403(6) 0.0061(5) 0.0135(4) 0.000 0.0072(4) 0.000
Br1 0.0454(4) 0.0114(3) 0.0161(2) -0.00105(18) 0.0076(2) -0.0048(2)
C1 0.047(4) 0.012(3) 0.018(2) 0.0006(19) 0.007(2) -0.002(2)
C2 0.059(4) 0.012(3) 0.024(3) 0.001(2) 0.008(3) -0.006(3)
C3 0.066(4) 0.009(3) 0.019(2) 0.0045(19) 0.010(3) 0.003(3)
C4 0.055(4) 0.014(3) 0.016(2) 0.0012(19) 0.007(2) 0.012(3)
C5 0.042(3) 0.009(3) 0.017(2) -0.0013(18) 0.010(2) 0.005(2)
C6 0.039(3) 0.013(3) 0.018(2) 0.0006(18) 0.014(2) 0.008(2)
C7 0.038(3) 0.026(3) 0.017(2) 0.006(2) 0.008(2) 0.008(3)
C8 0.037(3) 0.040(4) 0.017(2) 0.002(2) 0.008(2) 0.005(3)
C9 0.038(3) 0.030(3) 0.019(2) 0.005(2) 0.004(2) 0.000(3)
C10 0.042(3) 0.015(3) 0.018(2) -0.0005(19) 0.008(2) 0.002(2)
C11 0.046(4) 0.023(3) 0.030(3) 0.007(2) 0.005(3) -0.012(3)
C12 0.079(5) 0.007(3) 0.031(3) 0.005(2) 0.005(3) -0.003(3)
F1 0.079(3) 0.0084(18) 0.0339(19) 0.0027(13) 0.0011(19) -0.0068(18)
F2 0.106(4) 0.011(2) 0.050(2) 0.0104(17) -0.023(3) -0.004(2)
F3 0.138(5) 0.017(2) 0.029(2) 0.0067(15) 0.027(3) -0.011(2)
N1 0.039(3) 0.007(2) 0.0173(19) 0.0000(15) 0.0074(18) 0.0056(18)
N2 0.043(3) 0.009(2) 0.0156(19) 0.0008(15) 0.0108(19) 0.0004(19)
C1S 0.046(6) 0.016(5) 0.050(5) 0.000 -0.001(5) 0.000
Cl1S 0.0465(10) 0.0481(11) 0.0474(10) -0.0046(8) -0.0002(8) -0.0101(8)

loop_
_atom_type_symbol
_atom_type_description
_atom_type_scat_dispersion_real
_atom_type_scat_dispersion_imag
_atom_type_scat_source
C C 0.0033 0.0016 'International Tables Vol C Tables 4.2.6.8 and 6.1.1.4'
H H 0.0000 0.0000 'International Tables Vol C Tables 4.2.6.8 and 6.1.1.4'
N N 0.0061 0.0033 'International Tables Vol C Tables 4.2.6.8 and 6.1.1.4'
Br Br -0.2901 2.4595 'International Tables Vol C Tables 4.2.6.8 and 6.1.1.4'
Cl Cl 0.1484 0.1585 'International Tables Vol C Tables 4.2.6.8 and 6.1.1.4'
Ni Ni 0.3393 1.1124 'International Tables Vol C Tables 4.2.6.8 and 6.1.1.4'
F F 0.0171 0.0103 'International Tables Vol C Tables 4.2.6.8 and 6.1.1.4'

loop_
_geom_angle_atom_site_label_1
_geom_angle_atom_site_label_2
_geom_angle_atom_site_label_3
_geom_angle
_geom_angle_site_symmetry_1
_geom_angle_site_symmetry_3
_geom_angle_publ_flag
N1 Ni1 N1 179.1(3) 3_656 . ?
N1 Ni1 N2 102.87(18) 3_656 . ?
N1 Ni1 N2 77.80(19) . . ?
N1 Ni1 N2 77.81(19) 3_656 3_656 ?
N1 Ni1 N2 102.87(18) . 3_656 ?
N2 Ni1 N2 83.6(2) . 3_656 ?
N1 Ni1 Br1 93.81(13) 3_656 3_656 ?
N1 Ni1 Br1 85.62(12) . 3_656 ?
N2 Ni1 Br1 89.23(12) . 3_656 ?
N2 Ni1 Br1 167.40(14) 3_656 3_656 ?
N1 Ni1 Br1 85.61(12) 3_656 . ?
N1 Ni1 Br1 93.81(13) . . ?
N2 Ni1 Br1 167.40(14) . . ?
N2 Ni1 Br1 89.23(12) 3_656 . ?
Br1 Ni1 Br1 99.60(4) 3_656 . ?
N2 C1 C2 121.2(6) . . ?
N2 C1 C11 119.7(5) . . ?
C2 C1 C11 119.1(6) . . ?
C3 C2 C1 118.8(6) . . ?
C3 C2 H2 120.6 . . ?
C1 C2 H2 120.6 . . ?
C4 C3 C2 120.1(5) . . ?
C4 C3 C12 120.5(6) . . ?
C2 C3 C12 119.3(6) . . ?
C3 C4 C5 118.4(6) . . ?
C3 C4 H4 120.8 . . ?
C5 C4 H4 120.8 . . ?
N2 C5 C4 122.2(6) . . ?
N2 C5 C6 116.6(5) . . ?
C4 C5 C6 121.2(5) . . ?
N1 C6 C7 121.4(6) . . ?
N1 C6 C5 115.6(5) . . ?
C7 C6 C5 123.1(5) . . ?
C8 C7 C6 119.3(5) . . ?
C8 C7 H7 120.4 . . ?
C6 C7 H7 120.4 . . ?
C9 C8 C7 118.9(6) . . ?
C9 C8 H8 120.5 . . ?
C7 C8 H8 120.5 . . ?
C10 C9 C8 119.1(6) . . ?
C10 C9 H9 120.5 . . ?
C8 C9 H9 120.5 . . ?
N1 C10 C9 122.4(5) . . ?
N1 C10 H10 118.8 . . ?
C9 C10 H10 118.8 . . ?
C1 C11 H11A 109.5 . . ?
C1 C11 H11B 109.5 . . ?
H11A C11 H11B 109.5 . . ?
C1 C11 H11C 109.5 . . ?
H11A C11 H11C 109.5 . . ?
H11B C11 H11C 109.5 . . ?
F2 C12 F1 108.4(6) . . ?
F2 C12 F3 106.7(6) . . ?
F1 C12 F3 106.0(6) . . ?
F2 C12 C3 111.9(6) . . ?
F1 C12 C3 111.9(5) . . ?
F3 C12 C3 111.7(5) . . ?
C10 N1 C6 118.9(5) . . ?
C10 N1 Ni1 124.2(4) . . ?
C6 N1 Ni1 116.9(4) . . ?
C5 N2 C1 118.8(5) . . ?
C5 N2 Ni1 110.9(4) . . ?
C1 N2 Ni1 129.3(4) . . ?
Cl1S C1S Cl1S 110.8(5) . 3_656 ?
Cl1S C1S H1S1 109.5 . . ?
Cl1S C1S H1S1 109.5 3_656 . ?
Cl1S C1S H1S2 109.5 . . ?
Cl1S C1S H1S2 109.5 3_656 . ?
H1S1 C1S H1S2 108.1 . . ?

loop_
_geom_bond_atom_site_label_1
_geom_bond_atom_site_label_2
_geom_bond_distance
_geom_bond_site_symmetry_2
_geom_bond_publ_flag
Ni1 N1 2.060(5) 3_656 ?
Ni1 N1 2.061(5) . ?
Ni1 N2 2.193(4) . ?
Ni1 N2 2.193(4) 3_656 ?
Ni1 Br1 2.5955(8) 3_656 ?
Ni1 Br1 2.5955(8) . ?
C1 N2 1.354(8) . ?
C1 C2 1.406(8) . ?
C1 C11 1.482(9) . ?
C2 C3 1.390(10) . ?
C2 H2 0.9500 . ?
C3 C4 1.371(10) . ?
C3 C12 1.505(8) . ?
C4 C5 1.405(7) . ?
C4 H4 0.9500 . ?
C5 N2 1.352(8) . ?
C5 C6 1.469(8) . ?
C6 N1 1.348(7) . ?
C6 C7 1.391(8) . ?
C7 C8 1.385(9) . ?
C7 H7 0.9500 . ?
C8 C9 1.383(8) . ?
C8 H8 0.9500 . ?
C9 C10 1.376(8) . ?
C9 H9 0.9500 . ?
C10 N1 1.344(8) . ?
C10 H10 0.9500 . ?
C11 H11A 0.9800 . ?
C11 H11B 0.9800 . ?
C11 H11C 0.9800 . ?
C12 F2 1.334(9) . ?
C12 F1 1.337(8) . ?
C12 F3 1.352(8) . ?
C1S Cl1S 1.770(6) . ?
C1S Cl1S 1.770(6) 3_656 ?
C1S H1S1 0.9900 . ?
C1S H1S2 0.9900 . ?

loop_
_geom_torsion_atom_site_label_1
_geom_torsion_atom_site_label_2
_geom_torsion_atom_site_label_3
_geom_torsion_atom_site_label_4
_geom_torsion
_geom_torsion_site_symmetry_1
_geom_torsion_site_symmetry_2
_geom_torsion_site_symmetry_3
_geom_torsion_site_symmetry_4
_geom_torsion_publ_flag
N2 C1 C2 C3 -2.7(9) . . . . ?
C11 C1 C2 C3 175.1(5) . . . . ?
C1 C2 C3 C4 -3.3(9) . . . . ?
C1 C2 C3 C12 179.3(6) . . . . ?
C2 C3 C4 C5 4.7(8) . . . . ?
C12 C3 C4 C5 -177.9(5) . . . . ?
C3 C4 C5 N2 -0.2(8) . . . . ?
C3 C4 C5 C6 -179.0(5) . . . . ?
N2 C5 C6 N1 13.4(7) . . . . ?
C4 C5 C6 N1 -167.7(5) . . . . ?
N2 C5 C6 C7 -166.3(5) . . . . ?
C4 C5 C6 C7 12.5(8) . . . . ?
N1 C6 C7 C8 0.5(8) . . . . ?
C5 C6 C7 C8 -179.7(5) . . . . ?
C6 C7 C8 C9 -0.4(9) . . . . ?
C7 C8 C9 C10 -0.6(9) . . . . ?
C8 C9 C10 N1 1.6(9) . . . . ?
C4 C3 C12 F2 23.9(8) . . . . ?
C2 C3 C12 F2 -158.6(6) . . . . ?
C4 C3 C12 F1 145.7(6) . . . . ?
C2 C3 C12 F1 -36.8(9) . . . . ?
C4 C3 C12 F3 -95.7(8) . . . . ?
C2 C3 C12 F3 81.8(8) . . . . ?
C9 C10 N1 C6 -1.5(8) . . . . ?
C9 C10 N1 Ni1 -178.1(4) . . . . ?
C7 C6 N1 C10 0.5(7) . . . . ?
C5 C6 N1 C10 -179.3(5) . . . . ?
C7 C6 N1 Ni1 177.3(4) . . . . ?
C5 C6 N1 Ni1 -2.5(6) . . . . ?
C4 C5 N2 C1 -5.6(7) . . . . ?
C6 C5 N2 C1 173.3(5) . . . . ?
C4 C5 N2 Ni1 164.6(4) . . . . ?
C6 C5 N2 Ni1 -16.6(5) . . . . ?
C2 C1 N2 C5 7.0(8) . . . . ?
C11 C1 N2 C5 -170.8(5) . . . . ?
C2 C1 N2 Ni1 -161.1(4) . . . . ?
C11 C1 N2 Ni1 21.2(8) . . . . ?
